data_7116506
loop_
_publ_author_name
'Katsutoshi Arai'
'Yoichi Kobayashi'
'Jiro Abe'

_publ_section_title
;
 Rational molecular designs for drastic acceleration of the color-fading
 speed of photochromic naphthopyrans
;
_journal_name_full Chem.Commun.
_journal_page_first 3057
_journal_paper_doi 10.1039/C4cc10294K
_journal_volume 51
_journal_year 2015
_chemical_formula_sum 'C29 H24 Br2 O2'
_chemical_formula_weight 564.30
_chemical_name_common 2,10BrNP
_chemical_name_systematic 2,10dibromo3(2isopropylphenyl)3(4methoxyphenyl)3Hbenzo[f]chromene
_chemical_properties_physical Photo-sensitive
_space_group_crystal_system triclinic
_space_group_IT_number 2
_space_group_name_Hall '-P 1'
_space_group_name_H-M_alt 'P -1'
_symmetry_space_group_name_Hall '-P 1'
_symmetry_space_group_name_H-M 'P -1'
_atom_sites_solution_hydrogens geom
_atom_sites_solution_primary direct
_atom_sites_solution_secondary difmap
_audit_update_record
;
2014-10-28 deposited with the CCDC.
2015-01-15 downloaded from the CCDC.
;
_cell_angle_alpha 79.651(2)
_cell_angle_beta 77.966(2)
_cell_angle_gamma 77.931(2)
_cell_formula_units_Z 2
_cell_length_a 8.9872(17)
_cell_length_b 9.0894(17)
_cell_length_c 15.463(3)
_cell_measurement_reflns_used 4246
_cell_measurement_temperature 90.0
_cell_measurement_theta_max 26.3383
_cell_measurement_theta_min 2.3549
_cell_volume 1195.8(4)
_computing_cell_refinement 'SAINT V8.32B (Bruker AXS Inc., 2013)'
_computing_data_collection 'Bruker SMART APEXII'
_computing_data_reduction 'SAINT V8.32B (Bruker AXS Inc., 2013)'
_computing_molecular_graphics 'XSHELL V6.3.1 (Bruker AXS)'
_computing_publication_material 'Generate Report (Bruker AXS)'
_computing_structure_refinement 'SHELXL-2013 (Sheldrick, 2013)'
_diffrn_ambient_temperature 90.0
_diffrn_detector_area_resol_mean 8.3333
_diffrn_measured_fraction_theta_full 0.951
_diffrn_measured_fraction_theta_max 0.951
_diffrn_measurement_device_type 'Bruker D8 goniometer'
_diffrn_measurement_method 'omega scans'
_diffrn_radiation_monochromator graphite
_diffrn_radiation_type MoK\a
_diffrn_radiation_wavelength 0.71073
_diffrn_reflns_av_R_equivalents 0.0159
_diffrn_reflns_limit_h_max 9
_diffrn_reflns_limit_h_min -11
_diffrn_reflns_limit_k_max 11
_diffrn_reflns_limit_k_min -11
_diffrn_reflns_limit_l_max 15
_diffrn_reflns_limit_l_min -19
_diffrn_reflns_number 6211
_diffrn_reflns_theta_full 26.34
_diffrn_reflns_theta_max 26.34
_diffrn_reflns_theta_min 1.36
_diffrn_source 'sealed tube'
_exptl_absorpt_coefficient_mu 3.414
_exptl_absorpt_correction_T_max 0.23
_exptl_absorpt_correction_T_min 0.17
_exptl_absorpt_correction_type empirical
_exptl_absorpt_process_details 'SADABS Sheldrick 1996'
_exptl_crystal_colour colorless
_exptl_crystal_density_diffrn 1.567
_exptl_crystal_density_method 'not measured'
_exptl_crystal_description block
_exptl_crystal_F_000 568
_exptl_crystal_preparation photochromic
_exptl_crystal_recrystallization_method 'Re-crystallisation from solvent: dichrolomethane/hexane/methanol mixed solvent'
_exptl_crystal_size_max 0.800
_exptl_crystal_size_mid 0.800
_exptl_crystal_size_min 0.600
_refine_diff_density_max 1.876
_refine_diff_density_min -0.515
_refine_ls_extinction_method none
_refine_ls_goodness_of_fit_ref 1.088
_refine_ls_hydrogen_treatment mixed
_refine_ls_matrix_type full
_refine_ls_number_parameters 301
_refine_ls_number_reflns 4637
_refine_ls_number_restraints 0
_refine_ls_restrained_S_all 1.088
_refine_ls_R_factor_all 0.0477
_refine_ls_R_factor_gt 0.0440
_refine_ls_shift/su_max 0.000
_refine_ls_shift/su_mean 0.000
_refine_ls_structure_factor_coef Fsqd
_refine_ls_weighting_details 'w=1/[\s^2^(Fo^2^)+(0.0731P)^2^+4.5419P] where P=(Fo^2^+2Fc^2^)/3'
_refine_ls_weighting_scheme calc
_refine_ls_wR_factor_gt 0.1332
_refine_ls_wR_factor_ref 0.1351
_reflns_number_gt 4197
_reflns_number_total 4637
_reflns_threshold_expression 'I > 2\s(I)'
_cod_data_source_file c4cc10294k2.cif
_cod_data_source_block I
_cod_database_code 7116506

loop_
_space_group_symop_operation_xyz
'x, y, z'
'-x, -y, -z'

loop_
_atom_site_type_symbol
_atom_site_label
_atom_site_fract_x
_atom_site_fract_y
_atom_site_fract_z
_atom_site_U_iso_or_equiv
_atom_site_adp_type
_atom_site_calc_flag
_atom_site_refinement_flags_adp
_atom_site_refinement_flags_posn
_atom_site_occupancy
Br Br1 0.56806(5) 0.23235(5) 0.27948(3) 0.01980(14) Uani d . . 1
Br Br2 0.30071(5) 0.66216(5) 0.08840(3) 0.02180(14) Uani d . . 1
O O4 0.3073(3) 0.0419(3) 0.16044(18) 0.0149(6) Uani d . . 1
C C1 0.2998(4) 0.2938(5) 0.0826(2) 0.0112(7) Uani d . . 1
O O1 0.6661(4) -0.4078(4) 0.4351(2) 0.0242(7) Uani d . . 1
C C5 -0.0187(5) 0.3661(5) 0.3546(3) 0.0169(8) Uani d . . 1
H H5 -0.0403 0.4686 0.3656 0.02 Uiso calc U R 1
C C6 0.2457(5) 0.5685(5) 0.0016(3) 0.0169(8) Uani d . . 1
C C7 0.2444(4) 0.4099(5) 0.0122(3) 0.0143(8) Uani d . . 1
C C8 0.1752(5) 0.3611(5) -0.0510(3) 0.0165(8) Uani d . . 1
C C9 0.4222(4) 0.2161(5) 0.2110(3) 0.0131(8) Uani d . . 1
C C10 0.4074(5) 0.3130(5) 0.1369(3) 0.0153(8) Uani d . . 1
H H10 0.4655 0.393 0.1195 0.018 Uiso calc U R 1
C C11 -0.1305(5) 0.2760(5) 0.3833(3) 0.0158(8) Uani d . . 1
H H11 -0.2297 0.3163 0.4138 0.019 Uiso calc U R 1
C C12 0.1254(5) 0.3059(5) 0.3097(3) 0.0134(8) Uani d . . 1
H H12 0.2022 0.3682 0.2906 0.016 Uiso calc U R 1
C C13 0.1566(5) 0.2086(5) -0.0413(3) 0.0208(9) Uani d . . 1
H H13 0.1151 0.1764 -0.0849 0.025 Uiso calc U R 1
C C14 0.3922(5) -0.0531(5) 0.3874(3) 0.0147(8) Uani d . . 1
H H14 0.3228 0.0238 0.4171 0.018 Uiso calc U R 1
C C15 -0.0969(5) 0.1256(5) 0.3672(3) 0.0147(8) Uani d . . 1
H H15 -0.1736 0.0636 0.3884 0.018 Uiso calc U R 1
C C16 0.4777(5) -0.1712(5) 0.4371(3) 0.0149(8) Uani d . . 1
H H16 0.4691 -0.1731 0.4996 0.018 Uiso calc U R 1
C C17 0.1605(4) 0.1558(4) 0.2918(2) 0.0113(7) Uani d . . 1
C C18 0.1324(5) 0.6173(5) -0.1318(3) 0.0200(9) Uani d . . 1
H H18 0.099 0.6865 -0.1807 0.024 Uiso calc U R 1
C C19 0.5762(5) -0.2864(5) 0.3941(3) 0.0157(8) Uani d . . 1
C C20 0.5874(5) -0.2821(5) 0.3015(3) 0.0184(9) Uani d . . 1
H H20 0.6515 -0.3623 0.2723 0.022 Uiso calc U R 1
C C21 0.1936(5) 0.6676(5) -0.0688(3) 0.0190(9) Uani d . . 1
H H21 0.1994 0.7722 -0.0745 0.023 Uiso calc U R 1
C C22 0.3224(5) 0.0937(4) 0.2417(3) 0.0127(8) Uani d . . 1
C C23 0.0679(5) -0.0999(5) 0.3028(3) 0.0164(8) Uani d . . 1
H H23 0.1763 -0.1296 0.2712 0.02 Uiso calc U R 1
C C24 0.4055(5) -0.0449(5) 0.2957(3) 0.0139(8) Uani d . . 1
C C25 0.1209(5) 0.4674(5) -0.1223(3) 0.0179(8) Uani d . . 1
H H25 0.0761 0.4335 -0.1639 0.022 Uiso calc U R 1
C C26 0.5059(5) -0.1622(5) 0.2536(3) 0.0185(8) Uani d . . 1
H H26 0.5173 -0.1582 0.1908 0.022 Uiso calc U R 1
C C27 0.1977(5) 0.1051(5) 0.0306(3) 0.0197(9) Uani d . . 1
H H27 0.1806 0.0035 0.0381 0.024 Uiso calc U R 1
C C28 0.0431(7) -0.2097(5) 0.3898(3) 0.0291(11) Uani d . . 1
H H28A 0.1135 -0.2002 0.4283 0.044 Uiso calc U R 1
H H28B 0.0639 -0.3141 0.3762 0.044 Uiso calc U R 1
H H28C -0.0641 -0.1852 0.4206 0.044 Uiso calc U R 1
C C29 0.2652(5) 0.1528(5) 0.0924(3) 0.0177(8) Uani d . . 1
C C30 -0.0427(6) -0.1107(5) 0.2418(3) 0.0239(9) Uani d . . 1
H H30A -0.1497 -0.0874 0.273 0.036 Uiso calc U R 1
H H30B -0.022 -0.2138 0.2263 0.036 Uiso calc U R 1
H H30C -0.027 -0.0378 0.1872 0.036 Uiso calc U R 1
C C33 0.6628(6) -0.4133(5) 0.5284(3) 0.0264(10) Uani d . . 1
H H33A 0.6962 -0.3228 0.5384 0.04 Uiso calc U R 1
H H33B 0.7326 -0.5045 0.5497 0.04 Uiso calc U R 1
H H33C 0.5573 -0.4165 0.561 0.04 Uiso calc U R 1
C C34 0.0467(5) 0.0635(4) 0.3205(2) 0.0127(8) Uani d . . 1

loop_
_atom_site_aniso_label
_atom_site_aniso_U_11
_atom_site_aniso_U_22
_atom_site_aniso_U_33
_atom_site_aniso_U_12
_atom_site_aniso_U_13
_atom_site_aniso_U_23
Br1 0.0195(2) 0.0285(3) 0.0133(2) -0.00878(17) -0.00774(16) 0.00288(16)
Br2 0.0287(3) 0.0180(2) 0.0201(2) -0.00300(17) -0.00978(18) -0.00130(16)
O4 0.0248(15) 0.0126(14) 0.0075(13) 0.0006(11) -0.0074(11) -0.0019(10)
C1 0.0072(16) 0.022(2) 0.0025(16) 0.0033(14) -0.0019(13) -0.0028(14)
O1 0.0329(18) 0.0195(16) 0.0176(15) 0.0086(13) -0.0124(13) -0.0023(12)
C5 0.020(2) 0.015(2) 0.017(2) 0.0000(16) -0.0061(16) -0.0044(16)
C6 0.0146(18) 0.024(2) 0.0112(18) -0.0033(16) -0.0015(15) -0.0005(16)
C7 0.0137(18) 0.018(2) 0.0078(17) -0.0007(15) 0.0007(14) 0.0006(15)
C8 0.0163(19) 0.024(2) 0.0080(18) -0.0005(16) -0.0005(15) -0.0048(16)
C9 0.0107(17) 0.020(2) 0.0093(17) -0.0004(15) -0.0050(14) -0.0037(15)
C10 0.0143(18) 0.018(2) 0.0142(19) -0.0017(15) -0.0036(15) -0.0026(15)
C11 0.0140(18) 0.020(2) 0.0134(19) 0.0004(16) -0.0043(15) -0.0032(16)
C12 0.0182(19) 0.0129(19) 0.0105(18) -0.0029(15) -0.0067(15) -0.0002(14)
C13 0.026(2) 0.025(2) 0.013(2) -0.0009(18) -0.0098(17) -0.0042(17)
C14 0.0153(18) 0.0147(19) 0.0125(19) 0.0035(15) -0.0041(15) -0.0035(15)
C15 0.0173(19) 0.017(2) 0.0104(18) -0.0036(16) -0.0076(15) 0.0023(15)
C16 0.0176(19) 0.0152(19) 0.0115(18) 0.0002(15) -0.0061(15) -0.0002(15)
C17 0.0141(18) 0.0135(19) 0.0059(16) -0.0004(15) -0.0055(14) 0.0018(14)
C18 0.017(2) 0.028(2) 0.0111(19) -0.0016(17) -0.0031(15) 0.0055(17)
C19 0.019(2) 0.015(2) 0.0133(19) -0.0002(16) -0.0069(16) -0.0013(15)
C20 0.0155(19) 0.017(2) 0.017(2) 0.0076(16) -0.0008(16) -0.0017(16)
C21 0.0169(19) 0.018(2) 0.018(2) -0.0012(16) -0.0028(16) 0.0064(16)
C22 0.0166(19) 0.0129(19) 0.0090(17) 0.0005(15) -0.0060(15) -0.0020(14)
C23 0.021(2) 0.0112(19) 0.019(2) -0.0028(16) -0.0059(16) -0.0029(16)
C24 0.0166(19) 0.0144(19) 0.0110(18) -0.0024(15) -0.0043(15) -0.0009(15)
C25 0.0159(19) 0.026(2) 0.0101(19) -0.0008(17) -0.0034(15) 0.0001(16)
C26 0.021(2) 0.021(2) 0.0122(19) -0.0001(17) -0.0003(16) -0.0059(16)
C27 0.030(2) 0.016(2) 0.015(2) -0.0006(18) -0.0088(17) -0.0044(16)
C28 0.047(3) 0.016(2) 0.028(3) -0.012(2) -0.018(2) 0.0054(19)
C29 0.021(2) 0.025(2) 0.0063(18) -0.0019(17) -0.0038(15) -0.0019(16)
C30 0.030(2) 0.020(2) 0.027(2) -0.0042(18) -0.0145(19) -0.0079(18)
C33 0.033(2) 0.024(2) 0.019(2) 0.009(2) -0.0129(19) -0.0033(18)
C34 0.0201(19) 0.0112(19) 0.0079(17) -0.0010(15) -0.0099(15) 0.0024(14)

loop_
_atom_type_symbol
_atom_type_description
_atom_type_scat_dispersion_real
_atom_type_scat_dispersion_imag
_atom_type_scat_source
C C 0.0033 0.0016 'International Tables Vol C Tables 4.2.6.8 and 6.1.1.4'
H H 0.0000 0.0000 'International Tables Vol C Tables 4.2.6.8 and 6.1.1.4'
O O 0.0106 0.0060 'International Tables Vol C Tables 4.2.6.8 and 6.1.1.4'
Br Br -0.2901 2.4595 'International Tables Vol C Tables 4.2.6.8 and 6.1.1.4'

loop_
_geom_angle_atom_site_label_1
_geom_angle_atom_site_label_2
_geom_angle_atom_site_label_3
_geom_angle
C29 O4 C22 116.6(3)
C29 C1 C10 116.4(4)
C29 C1 C7 119.0(4)
C10 C1 C7 124.1(4)
C19 O1 C33 117.2(3)
C11 C5 C12 119.6(4)
C11 C5 H5 120.2
C12 C5 H5 120.2
C21 C6 C7 121.9(4)
C21 C6 Br2 114.9(3)
C7 C6 Br2 122.9(3)
C6 C7 C8 116.0(4)
C6 C7 C1 126.8(4)
C8 C7 C1 117.2(4)
C13 C8 C25 119.6(4)
C13 C8 C7 120.0(4)
C25 C8 C7 120.3(4)
C10 C9 C22 120.8(3)
C10 C9 Br1 119.3(3)
C22 C9 Br1 119.9(3)
C9 C10 C1 118.4(4)
C9 C10 H10 120.8
C1 C10 H10 120.8
C5 C11 C15 119.6(4)
C5 C11 H11 120.2
C15 C11 H11 120.2
C5 C12 C17 121.7(4)
C5 C12 H12 119.2
C17 C12 H12 119.2
C27 C13 C8 121.2(4)
C27 C13 H13 119.4
C8 C13 H13 119.4
C24 C14 C16 121.8(4)
C24 C14 H14 119.1
C16 C14 H14 119.1
C11 C15 C34 121.8(4)
C11 C15 H15 119.1
C34 C15 H15 119.1
C19 C16 C14 119.2(4)
C19 C16 H16 120.4
C14 C16 H16 120.4
C12 C17 C34 119.1(4)
C12 C17 C22 119.9(3)
C34 C17 C22 121.1(3)
C25 C18 C21 119.3(4)
C25 C18 H18 120.3
C21 C18 H18 120.3
O1 C19 C16 124.9(4)
O1 C19 C20 115.4(4)
C16 C19 C20 119.7(4)
C26 C20 C19 120.0(4)
C26 C20 H20 120.0
C19 C20 H20 120.0
C6 C21 C18 121.3(4)
C6 C21 H21 119.4
C18 C21 H21 119.4
O4 C22 C9 105.7(3)
O4 C22 C24 105.6(3)
C9 C22 C24 111.1(3)
O4 C22 C17 109.4(3)
C9 C22 C17 112.0(3)
C24 C22 C17 112.6(3)
C34 C23 C28 111.6(3)
C34 C23 C30 109.9(3)
C28 C23 C30 110.6(4)
C34 C23 H23 108.2
C28 C23 H23 108.2
C30 C23 H23 108.2
C14 C24 C26 118.1(4)
C14 C24 C22 120.5(4)
C26 C24 C22 121.2(4)
C18 C25 C8 121.0(4)
C18 C25 H25 119.5
C8 C25 H25 119.5
C20 C26 C24 121.1(4)
C20 C26 H26 119.4
C24 C26 H26 119.4
C13 C27 C29 118.7(4)
C13 C27 H27 120.6
C29 C27 H27 120.6
C23 C28 H28A 109.5
C23 C28 H28B 109.5
H28A C28 H28B 109.5
C23 C28 H28C 109.5
H28A C28 H28C 109.5
H28B C28 H28C 109.5
C1 C29 O4 121.3(4)
C1 C29 C27 123.2(4)
O4 C29 C27 115.2(4)
C23 C30 H30A 109.5
C23 C30 H30B 109.5
H30A C30 H30B 109.5
C23 C30 H30C 109.5
H30A C30 H30C 109.5
H30B C30 H30C 109.5
O1 C33 H33A 109.5
O1 C33 H33B 109.5
H33A C33 H33B 109.5
O1 C33 H33C 109.5
H33A C33 H33C 109.5
H33B C33 H33C 109.5
C15 C34 C17 118.3(4)
C15 C34 C23 117.3(4)
C17 C34 C23 124.4(4)

loop_
_geom_bond_atom_site_label_1
_geom_bond_atom_site_label_2
_geom_bond_distance
Br1 C9 1.891(4)
Br2 C6 1.906(4)
O4 C29 1.376(5)
O4 C22 1.460(4)
C1 C29 1.357(6)
C1 C10 1.460(5)
C1 C7 1.463(5)
O1 C19 1.365(5)
O1 C33 1.429(5)
C5 C11 1.379(6)
C5 C12 1.387(6)
C5 H5 0.95
C6 C21 1.378(6)
C6 C7 1.424(6)
C7 C8 1.437(6)
C8 C13 1.408(6)
C8 C25 1.425(6)
C9 C10 1.327(6)
C9 C22 1.522(6)
C10 H10 0.95
C11 C15 1.393(6)
C11 H11 0.95
C12 C17 1.399(6)
C12 H12 0.95
C13 C27 1.381(6)
C13 H13 0.95
C14 C24 1.388(6)
C14 C16 1.392(5)
C14 H14 0.95
C15 C34 1.399(6)
C15 H15 0.95
C16 C19 1.392(6)
C16 H16 0.95
C17 C34 1.408(5)
C17 C22 1.543(5)
C18 C25 1.367(7)
C18 C21 1.396(6)
C18 H18 0.95
C19 C20 1.408(6)
C20 C26 1.370(6)
C20 H20 0.95
C21 H21 0.95
C22 C24 1.527(5)
C23 C34 1.524(5)
C23 C28 1.530(6)
C23 C30 1.534(6)
C23 H23 1.0
C24 C26 1.406(6)
C25 H25 0.95
C26 H26 0.95
C27 C29 1.403(6)
C27 H27 0.95
C28 H28A 0.98
C28 H28B 0.98
C28 H28C 0.98
C30 H30A 0.98
C30 H30B 0.98
C30 H30C 0.98
C33 H33A 0.98
C33 H33B 0.98
C33 H33C 0.98
